data_7708160
loop_
_publ_author_name
'Ye, Hua-Jian'
'Zhang, Tian'
'Huang, Shu-Yuan'
'Liu, Xiao-Ling'
'Chen, Wen-Bin'
'Zhang, Yi-Quan'
'Tang, Jinkui'
'Dong, Wen'

_publ_section_title
;
 Syntheses, structural modulation&#x00A0;and slow magnetic relaxation of
 three dysprosium(III) complexes with mononuclear, dinuclear and
 one-dimensional structures
;
_journal_name_full 'Dalton Transactions'
_journal_paper_doi 10.1039/D1DT02532E
_journal_year 2021
_chemical_formula_moiety 'C16 H16 Dy N6 O8, 2(C3 H7 N O)'
_chemical_formula_sum 'C22 H30 Dy N8 O10'
_chemical_formula_weight 729.04
_space_group_crystal_system triclinic
_space_group_IT_number 2
_space_group_name_Hall '-P 1'
_space_group_name_H-M_alt 'P -1'
_atom_sites_solution_hydrogens mixed
_audit_creation_date 2021-08-26
_audit_creation_method
;
Olex2 1.3
(compiled 2020.07.31 svn.rc2a77460 for OlexSys, GUI svn.r6145)
;
_audit_update_record
;
2021-08-26 deposited with the CCDC.	2021-08-30 downloaded from the CCDC.
;
_cell_angle_alpha 112.6490(10)
_cell_angle_beta 100.3860(10)
_cell_angle_gamma 98.7410(10)
_cell_formula_units_Z 2
_cell_length_a 10.56300(10)
_cell_length_b 11.32340(10)
_cell_length_c 12.71470(10)
_cell_measurement_reflns_used 14818
_cell_measurement_temperature 100.00(10)
_cell_measurement_theta_max 75.9100
_cell_measurement_theta_min 3.8920
_cell_volume 1338.83(3)
_computing_cell_refinement 'CrysAlisPro 1.171.40.84a (Rigaku OD, 2020)'
_computing_data_collection 'CrysAlisPro 1.171.40.84a (Rigaku OD, 2020)'
_computing_data_reduction 'CrysAlisPro 1.171.40.84a (Rigaku OD, 2020)'
_computing_molecular_graphics 'Olex2 1.3 (Dolomanov et al., 2009)'
_computing_publication_material 'Olex2 1.3 (Dolomanov et al., 2009)'
_computing_structure_refinement 'SHELXL 2018/3 (Sheldrick, 2015)'
_computing_structure_solution 'SHELXT 2018/2 (Sheldrick, 2018)'
_diffrn_ambient_temperature 100.00
_diffrn_detector_area_resol_mean 10.0000
_diffrn_detector_type HyPix
_diffrn_measured_fraction_theta_full 0.998
_diffrn_measured_fraction_theta_max 0.956
_diffrn_measurement_details
;
List of Runs (angles in degrees, time in seconds):

  # Type    Start    End  Width  t~exp~   \w     \q     \k     \f   Frames
#--------------------------------------------------------------------------
  1  \w    127.00 174.00   0.50    0.12    --  106.06  36.00  38.00   94
  2  \w     94.00 123.00   0.50    0.12    --  106.06  36.00  38.00   58
  3  \w     31.00 115.00   0.50    0.05    --   46.00  36.00  38.00  168
  4  \w    138.00 164.00   0.50    0.12    --  106.06  30.00-180.00   52
  5  \w     92.00 134.00   0.50    0.12    --  106.06  30.00-180.00   84
  6  \w     36.00  85.00   0.50    0.05    --   46.00-125.00  60.00   98
  7  \w     35.00 112.00   0.50    0.12    --  106.06-125.00 150.00  154
  8  \w     34.00  80.00   0.50    0.12    --  106.06-125.00 120.00   92
  9  \w     36.00  62.00   0.50    0.12    --  106.06 -94.00 150.00   52
 10  \w     45.00 101.00   0.50    0.12    --  106.06 -94.00   0.00  112
 11  \w     42.00  92.00   0.50    0.12    --  106.06 -94.00  60.00  100
 12  \w     63.00  89.00   0.50    0.12    --  106.06 -94.00 -30.00   52
 13  \w     52.00  78.00   0.50    0.12    --  106.06 -94.00 -90.00   52
 14  \w     37.00 112.00   0.50    0.12    --  106.06-125.00-150.00  150
 15  \w     49.00  86.00   0.50    0.12    --  106.06 -94.00-180.00   74
 16  \w     35.00  73.00   0.50    0.12    --  106.06 -61.00-120.00   76
 17  \w     37.00  71.00   0.50    0.12    --  106.06 -61.00 -90.00   68
 18  \w     41.00  71.00   0.50    0.12    --  106.06 -61.00 -60.00   60
 19  \w     42.00  73.00   0.50    0.12    --  106.06 -61.00  60.00   62
 20  \w     19.00  68.00   0.50    0.05    --   46.00 -77.00-120.00   98
 21  \w    -22.00  43.00   0.50    0.05    --   46.00 -36.00-118.00  130
 22  \w    -20.00  13.00   0.50    0.05    --   46.00 -77.00-120.00   66
 23  \w    -24.00  44.00   0.50    0.05    --   46.00 -37.00 120.00  136
 24  \w   -108.00 -30.00   0.50    0.12    -- -102.00 110.00 -37.74  156
 25  \w    -69.00 -44.00   0.50    0.12    -- -102.00 125.00  90.00   50
 26  \w   -120.00 -38.00   0.50    0.12    -- -102.00 137.00  -2.92  164
 27  \w    -59.00 -29.00   0.50    0.12    -- -102.00 125.00-120.00   60
 28  \w   -108.00 -68.00   0.50    0.12    -- -102.00 125.00-120.00   80
 29  \w   -108.00 -60.00   0.50    0.12    -- -102.00 110.00-141.11   96
 30  \w    -69.00 -30.00   0.50    0.12    -- -102.00  61.00 -90.00   78
 31  \w    -69.00 -29.00   0.50    0.12    -- -102.00  61.00-120.00   80
 32  \w   -175.00 -87.00   0.50    0.12    -- -102.00 -36.00-118.00  176
 33  \w   -173.00-101.00   0.50    0.12    -- -102.00 -30.00-180.00  144
 34  \w   -119.00 -60.00   0.50    0.05    --  -46.00 -36.00-118.00  118
 35  \w   -174.00 -87.00   0.50    0.12    -- -102.00 -30.00 -30.00  174
 36  \w   -175.00-140.00   0.50    0.12    -- -102.00 -30.00 120.00   70
 37  \w   -128.00 -86.00   0.50    0.12    -- -102.00 -30.00 120.00   84
 38  \w    -12.00  14.00   0.50    0.05    --  -46.00  36.00  38.00   52
 39  \w   -114.00 -89.00   0.50    0.05    --  -46.00-125.00 -30.00   50
;
_diffrn_measurement_device 'four-circle diffractometer'
_diffrn_measurement_device_type 'XtaLAB Synergy R, DW system, HyPix'
_diffrn_measurement_method '\w scans'
_diffrn_radiation_type CuK\a
_diffrn_radiation_wavelength 1.54184
_diffrn_reflns_av_R_equivalents 0.0413
_diffrn_reflns_av_unetI/netI 0.0396
_diffrn_reflns_Laue_measured_fraction_full 0.998
_diffrn_reflns_Laue_measured_fraction_max 0.956
_diffrn_reflns_limit_h_max 13
_diffrn_reflns_limit_h_min -13
_diffrn_reflns_limit_k_max 14
_diffrn_reflns_limit_k_min -14
_diffrn_reflns_limit_l_max 15
_diffrn_reflns_limit_l_min -10
_diffrn_reflns_number 17175
_diffrn_reflns_point_group_measured_fraction_full 0.998
_diffrn_reflns_point_group_measured_fraction_max 0.956
_diffrn_reflns_theta_full 67.684
_diffrn_reflns_theta_max 76.674
_diffrn_reflns_theta_min 3.903
_exptl_absorpt_coefficient_mu 15.554
_exptl_absorpt_correction_T_max 1.00000
_exptl_absorpt_correction_T_min 0.77966
_exptl_absorpt_correction_type multi-scan
_exptl_absorpt_process_details
;
CrysAlisPro 1.171.40.84a (Rigaku Oxford Diffraction, 2020)
Empirical absorption correction using spherical harmonics,
implemented in SCALE3 ABSPACK scaling algorithm.
;
_exptl_crystal_colour red
_exptl_crystal_colour_primary red
_exptl_crystal_density_diffrn 1.808
_exptl_crystal_description block
_exptl_crystal_F_000 728
_exptl_crystal_size_max 0.04
_exptl_crystal_size_mid 0.02
_exptl_crystal_size_min 0.02
_refine_diff_density_max 1.126
_refine_diff_density_min -1.256
_refine_diff_density_rms 0.112
_refine_ls_extinction_method none
_refine_ls_goodness_of_fit_ref 1.101
_refine_ls_hydrogen_treatment constr
_refine_ls_matrix_type full
_refine_ls_number_parameters 405
_refine_ls_number_reflns 5387
_refine_ls_number_restraints 11
_refine_ls_restrained_S_all 1.114
_refine_ls_R_factor_all 0.0295
_refine_ls_R_factor_gt 0.0288
_refine_ls_shift/su_max 0.001
_refine_ls_shift/su_mean 0.000
_refine_ls_structure_factor_coef Fsqd
_refine_ls_weighting_details 'w=1/[\s^2^(Fo^2^)+(0.0491P)^2^+0.3538P] where P=(Fo^2^+2Fc^2^)/3'
_refine_ls_weighting_scheme calc
_refine_ls_wR_factor_gt 0.0769
_refine_ls_wR_factor_ref 0.0774
_reflns_Friedel_coverage 0.000
_reflns_number_gt 5222
_reflns_number_total 5387
_reflns_threshold_expression 'I > 2\s(I)'
_cod_data_source_file d1dt02532e2.cif
_cod_data_source_block exp_756
_cod_original_cell_volume 1338.83(2)
_cod_database_code 7708160
_shelx_shelxl_version_number 2018/3
_shelx_space_group_comment
;
The symmetry employed for this shelxl refinement is uniquely defined
by the following loop, which should always be used as a source of
symmetry information in preference to the above space-group names.
They are only intended as comments.
;
_olex2_refinement_description
;
1. Fixed Uiso
 At 1.2 times of:
  All C(H) groups, All C(H,H) groups, All N(H) groups
 At 1.5 times of:
  All C(H,H,H) groups, All O(H) groups, All O(H,H) groups
2. Restrained distances
 O10-C22
 1.25 with sigma of 0.01
 O9-C22
 1.25 with sigma of 0.01
 C22-N8
 1.32 with sigma of 0.01
 O8-C18 \\sim O8A-C18A
 with sigma of 0.02
 C17-C18 \\sim C17A-C18A
 with sigma of 0.04
 N7-C17 \\sim N7A-C17A
 with sigma of 0.02
 N7-C18 \\sim N7A-C18A
 with sigma of 0.02
 N7-C19 \\sim N7A-C19A
 with sigma of 0.02
 C17-C19 \\sim C17A-C19A
 with sigma of 0.04
 O8-N7 \\sim O8A-N7A
 with sigma of 0.04
 C18-C19 \\sim C18A-C19A
 with sigma of 0.04
3. Uiso/Uaniso restraints and constraints
Uanis(C18A) = Uanis(C17)
Uanis(C19A) = Uanis(C19)
Uanis(C18) = Uanis(C17A)
Uanis(N7A) = Uanis(N7)
Uanis(O8A) = Uanis(O8)
4. Others
 Sof(N7A)=Sof(O8A)=Sof(C18A)=Sof(H18A)=Sof(C17A)=Sof(H17D)=Sof(H17E)=Sof(H17F)=
 Sof(C19A)=Sof(H19D)=Sof(H19E)=Sof(H19F)=1-FVAR(1)
 Sof(O8)=Sof(N7)=Sof(C17)=Sof(H17A)=Sof(H17B)=Sof(H17C)=Sof(C18)=Sof(H18)=
 Sof(C19)=Sof(H19A)=Sof(H19B)=Sof(H19C)=FVAR(1)
 Fixed Sof: H22(0.5) H22A(0.5) O9(0.6) O10(0.4)
5.a Rotating group:
 O7(H7A,H7B)
5.b Aromatic/amide H refined with riding coordinates:
 N5(H5), C4(H4), C5(H5A), C9(H9), C12(H12), C13(H13), C14(H14), C18(H18),
 C22(H22), C22(H22A), C18A(H18A)
5.c Idealised Me refined as rotating group:
 C15(H15A,H15B,H15C), C16(H16A,H16B,H16C), C17(H17A,H17B,H17C), C19(H19A,H19B,
 H19C), C20(H20A,H20B,H20C), C21(H21A,H21B,H21C), C17A(H17D,H17E,H17F),
 C19A(H19D,H19E,H19F)
5.d Idealised tetrahedral OH refined as rotating group:
 O11(H11)
;
_olex2_submission_special_instructions 'No special instructions were received'
_oxdiff_exptl_absorpt_empirical_details
;
Empirical correction (ABSPACK) includes:
- Absorption correction using spherical harmonics
- Frame scaling
;

loop_
_space_group_symop_operation_xyz
'x, y, z'
'-x, -y, -z'

loop_
_atom_site_label
_atom_site_type_symbol
_atom_site_fract_x
_atom_site_fract_y
_atom_site_fract_z
_atom_site_U_iso_or_equiv
_atom_site_adp_type
_atom_site_occupancy
_atom_site_site_symmetry_order
_atom_site_calc_flag
_atom_site_refinement_flags_posn
_atom_site_refinement_flags_adp
_atom_site_refinement_flags_occupancy
_atom_site_disorder_assembly
_atom_site_disorder_group
Dy1 Dy 0.57825(2) 0.57569(2) 0.66514(2) 0.00841(7) Uani 1 1 d . . . . .
O11 O 0.0598(2) 0.6651(2) 0.74399(17) 0.0161(4) Uani 1 1 d . . . . .
H11 H 0.097673 0.631455 0.785315 0.024 Uiso 1 1 calc R U . . .
O2 O 0.2202(2) 0.5568(2) 0.81210(17) 0.0159(4) Uani 1 1 d . . . . .
O3 O 0.37065(19) 0.51421(19) 0.52157(16) 0.0107(4) Uani 1 1 d . . . . .
O4 O 0.4999(2) 0.34654(19) 0.59518(16) 0.0117(4) Uani 1 1 d . . . . .
O5 O 0.4344(2) 0.25187(19) 0.39669(17) 0.0129(4) Uani 1 1 d . . . . .
O6 O 0.6054(2) 0.7801(2) 0.84241(18) 0.0178(4) Uani 1 1 d . . . . .
O1 O 0.4048(2) 0.5501(2) 0.75246(17) 0.0133(4) Uani 1 1 d . . . . .
O7 O 0.8007(2) 0.7082(2) 0.72001(18) 0.0153(4) Uani 1 1 d . . . . .
H7A H 0.855655 0.662359 0.727045 0.023 Uiso 1 1 d R U . . .
H7B H 0.816474 0.770102 0.788758 0.023 Uiso 1 1 d R U . . .
N1 N 0.2404(2) 0.5566(2) 0.3461(2) 0.0110(4) Uani 1 1 d . . . . .
N2 N 0.1871(2) 0.5896(2) 0.2665(2) 0.0134(5) Uani 1 1 d . . . . .
N3 N 0.3326(2) 0.4704(2) 0.1614(2) 0.0124(5) Uani 1 1 d . . . . .
N4 N 0.2092(3) 0.5764(2) 0.0806(2) 0.0152(5) Uani 1 1 d . . . . .
N5 N 0.2843(3) 0.5166(2) 0.0098(2) 0.0141(5) Uani 1 1 d . . . . .
H5 H 0.285344 0.518766 -0.058478 0.017 Uiso 1 1 calc R U . . .
N6 N 0.6418(3) 1.0005(2) 0.9553(2) 0.0177(5) Uani 1 1 d . . . . .
C1 C 0.2891(3) 0.5655(3) 0.7408(2) 0.0124(5) Uani 1 1 d . . . . .
C2 C 0.2246(3) 0.5956(3) 0.6431(2) 0.0117(5) Uani 1 1 d . . . . .
C3 C 0.1115(3) 0.6470(3) 0.6513(2) 0.0122(5) Uani 1 1 d . . . . .
C4 C 0.0467(3) 0.6798(3) 0.5630(3) 0.0157(6) Uani 1 1 d . . . . .
H4 H -0.025572 0.720106 0.572927 0.019 Uiso 1 1 calc R U . . .
C5 C 0.0897(3) 0.6527(3) 0.4627(2) 0.0143(5) Uani 1 1 d . . . . .
H5A H 0.046165 0.673542 0.402263 0.017 Uiso 1 1 calc R U . . .
C6 C 0.1976(3) 0.5943(3) 0.4481(2) 0.0125(5) Uani 1 1 d . . . . .
C7 C 0.2704(3) 0.5669(2) 0.5385(2) 0.0099(5) Uani 1 1 d . . . . .
C8 C 0.2424(3) 0.5452(3) 0.1705(2) 0.0126(5) Uani 1 1 d . . . . .
C9 C 0.3564(3) 0.4539(3) 0.0581(2) 0.0139(5) Uani 1 1 d . . . . .
H9 H 0.415474 0.405091 0.023761 0.017 Uiso 1 1 calc R U . . .
C10 C 0.4718(3) 0.2497(3) 0.4960(2) 0.0121(5) Uani 1 1 d . . . . .
C11 C 0.4851(3) 0.1194(3) 0.4976(2) 0.0124(5) Uani 1 1 d . . . . .
C12 C 0.4205(3) 0.0003(3) 0.4005(2) 0.0150(5) Uani 1 1 d . . . . .
H12 H 0.365891 0.000494 0.332449 0.018 Uiso 1 1 calc R U . . .
C13 C 0.4356(3) -0.1185(3) 0.4025(2) 0.0153(6) Uani 1 1 d . . . . .
H13 H 0.391747 -0.199279 0.335837 0.018 Uiso 1 1 calc R U . . .
C14 C 0.5960(3) 0.8925(3) 0.8550(3) 0.0159(6) Uani 1 1 d . . . . .
H14 H 0.552478 0.901618 0.787358 0.019 Uiso 1 1 calc R U . . .
C15 C 0.6349(4) 1.1305(3) 0.9601(3) 0.0222(6) Uani 1 1 d . . . . .
H15A H 0.724771 1.183990 0.978151 0.033 Uiso 1 1 calc R U . . .
H15B H 0.592113 1.174348 1.021662 0.033 Uiso 1 1 calc R U . . .
H15C H 0.583099 1.120236 0.883562 0.033 Uiso 1 1 calc R U . . .
C16 C 0.7127(4) 0.9954(3) 1.0624(3) 0.0245(7) Uani 1 1 d . . . . .
H16A H 0.690762 0.904697 1.054765 0.037 Uiso 1 1 calc R U . . .
H16B H 0.686403 1.053669 1.130206 0.037 Uiso 1 1 calc R U . . .
H16C H 0.808454 1.024269 1.074094 0.037 Uiso 1 1 calc R U . . .
O8 O 0.4091(3) 0.2289(3) 0.8335(2) 0.0263(6) Uani 0.910(6) 1 d D . P A 1
N7 N 0.2589(4) 0.1521(4) 0.6541(4) 0.0169(9) Uani 0.910(6) 1 d D . P A 1
C17 C 0.1898(12) 0.1831(6) 0.5624(8) 0.0245(9) Uani 0.910(6) 1 d D . P A 1
H17A H 0.094295 0.162675 0.555274 0.037 Uiso 0.910(6) 1 calc R U P A 1
H17B H 0.206940 0.130434 0.487081 0.037 Uiso 0.910(6) 1 calc R U P A 1
H17C H 0.221624 0.277100 0.582852 0.037 Uiso 0.910(6) 1 calc R U P A 1
C18 C 0.3475(4) 0.2464(6) 0.7509(5) 0.0178(10) Uani 0.910(6) 1 d D . P A 1
H18 H 0.364005 0.333596 0.756117 0.021 Uiso 0.910(6) 1 calc R U P A 1
C19 C 0.2308(10) 0.0151(6) 0.6362(9) 0.0269(17) Uani 0.910(6) 1 d D . P A 1
H19A H 0.139362 -0.012246 0.639154 0.040 Uiso 0.910(6) 1 calc R U P A 1
H19B H 0.292214 0.005547 0.698447 0.040 Uiso 0.910(6) 1 calc R U P A 1
H19C H 0.241744 -0.040509 0.559034 0.040 Uiso 0.910(6) 1 calc R U P A 1
N8 N 0.0185(3) -0.1575(3) 0.1257(2) 0.0219(5) Uani 1 1 d D . . . .
C20 C -0.0073(5) -0.2191(4) 0.2024(4) 0.0382(9) Uani 1 1 d . . . . .
H20A H -0.103248 -0.245470 0.191202 0.057 Uiso 1 1 calc R U . . .
H20B H 0.034849 -0.156576 0.284693 0.057 Uiso 1 1 calc R U . . .
H20C H 0.029064 -0.297252 0.183447 0.057 Uiso 1 1 calc R U . . .
C21 C -0.0239(4) -0.2382(4) 0.0001(3) 0.0314(8) Uani 1 1 d . . . . .
H21A H 0.003642 -0.321041 -0.017587 0.047 Uiso 1 1 calc R U . . .
H21B H 0.016606 -0.190926 -0.040637 0.047 Uiso 1 1 calc R U . . .
H21C H -0.120776 -0.257266 -0.026938 0.047 Uiso 1 1 calc R U . . .
C22 C 0.0744(4) -0.0310(3) 0.1684(3) 0.0300(8) Uani 1 1 d D . . . .
H22 H 0.080746 0.000263 0.109643 0.036 Uiso 0.5 1 calc R U P B 1
H22A H 0.099367 0.012149 0.252202 0.036 Uiso 0.5 1 calc R U P C 2
O9 O 0.1183(5) 0.0514(4) 0.2663(3) 0.0314(9) Uani 0.6 1 d D . P D 1
O10 O 0.0989(6) 0.0377(5) 0.1237(5) 0.0242(12) Uani 0.4 1 d D . P D 2
N7A N 0.281(5) 0.141(5) 0.643(4) 0.0169(9) Uani 0.090(6) 1 d D . P A 2
O8A O 0.118(3) 0.101(3) 0.476(2) 0.0263(6) Uani 0.090(6) 1 d D . P A 2
C18A C 0.200(13) 0.176(5) 0.572(8) 0.0245(9) Uani 0.090(6) 1 d D . P A 2
H18A H 0.206364 0.267887 0.596598 0.029 Uiso 0.090(6) 1 calc R U P A 2
C17A C 0.374(6) 0.238(7) 0.753(5) 0.0178(10) Uani 0.090(6) 1 d D . P A 2
H17D H 0.448388 0.283689 0.735255 0.027 Uiso 0.090(6) 1 calc R U P A 2
H17E H 0.407258 0.194103 0.800832 0.027 Uiso 0.090(6) 1 calc R U P A 2
H17F H 0.328578 0.302947 0.796375 0.027 Uiso 0.090(6) 1 calc R U P A 2
C19A C 0.246(13) 0.007(6) 0.633(10) 0.0269(17) Uani 0.090(6) 1 d D . P A 2
H19D H 0.186267 -0.050872 0.555150 0.040 Uiso 0.090(6) 1 calc R U P A 2
H19E H 0.202112 0.006038 0.694437 0.040 Uiso 0.090(6) 1 calc R U P A 2
H19F H 0.326959 -0.024858 0.643164 0.040 Uiso 0.090(6) 1 calc R U P A 2

loop_
_atom_site_aniso_label
_atom_site_aniso_U_11
_atom_site_aniso_U_22
_atom_site_aniso_U_33
_atom_site_aniso_U_23
_atom_site_aniso_U_13
_atom_site_aniso_U_12
Dy1 0.01224(10) 0.00729(10) 0.00564(10) 0.00269(6) 0.00148(6) 0.00334(6)
O11 0.0173(10) 0.0263(11) 0.0110(9) 0.0103(8) 0.0072(8) 0.0126(9)
O2 0.0170(10) 0.0252(11) 0.0111(9) 0.0111(8) 0.0062(8) 0.0084(9)
O3 0.0134(9) 0.0108(9) 0.0080(8) 0.0039(7) 0.0023(7) 0.0042(7)
O4 0.0172(10) 0.0070(9) 0.0096(9) 0.0030(7) 0.0019(7) 0.0029(7)
O5 0.0189(10) 0.0101(9) 0.0095(9) 0.0051(7) 0.0004(8) 0.0038(8)
O6 0.0281(12) 0.0124(10) 0.0144(10) 0.0050(8) 0.0083(9) 0.0075(9)
O1 0.0140(9) 0.0169(10) 0.0118(9) 0.0079(8) 0.0035(7) 0.0067(8)
O7 0.0134(10) 0.0128(9) 0.0173(10) 0.0045(8) 0.0032(8) 0.0026(8)
N1 0.0127(11) 0.0107(11) 0.0092(10) 0.0046(9) 0.0014(9) 0.0025(9)
N2 0.0182(12) 0.0143(11) 0.0082(10) 0.0052(9) 0.0030(9) 0.0055(10)
N3 0.0141(11) 0.0135(11) 0.0096(10) 0.0045(9) 0.0031(9) 0.0044(9)
N4 0.0188(12) 0.0183(12) 0.0106(11) 0.0070(10) 0.0047(9) 0.0073(10)
N5 0.0217(12) 0.0167(12) 0.0069(10) 0.0067(9) 0.0045(9) 0.0075(10)
N6 0.0271(14) 0.0112(11) 0.0140(12) 0.0029(10) 0.0066(10) 0.0071(10)
C1 0.0181(14) 0.0100(12) 0.0072(12) 0.0019(10) 0.0028(10) 0.0036(11)
C2 0.0129(13) 0.0133(13) 0.0112(12) 0.0070(10) 0.0034(10) 0.0046(11)
C3 0.0150(13) 0.0114(12) 0.0091(12) 0.0028(10) 0.0037(10) 0.0041(11)
C4 0.0172(14) 0.0204(14) 0.0142(13) 0.0089(11) 0.0065(11) 0.0104(12)
C5 0.0190(14) 0.0147(13) 0.0120(13) 0.0071(11) 0.0035(11) 0.0085(11)
C6 0.0168(13) 0.0124(13) 0.0093(12) 0.0057(10) 0.0028(10) 0.0038(11)
C7 0.0121(12) 0.0053(11) 0.0101(12) 0.0017(9) 0.0021(10) 0.0010(10)
C8 0.0164(13) 0.0139(13) 0.0083(12) 0.0050(10) 0.0034(10) 0.0049(11)
C9 0.0163(13) 0.0163(13) 0.0097(12) 0.0055(11) 0.0037(11) 0.0053(11)
C10 0.0128(13) 0.0113(12) 0.0133(13) 0.0061(10) 0.0030(10) 0.0044(10)
C11 0.0179(13) 0.0103(12) 0.0113(12) 0.0055(10) 0.0051(11) 0.0059(11)
C12 0.0208(14) 0.0138(13) 0.0112(13) 0.0068(11) 0.0017(11) 0.0057(11)
C13 0.0230(15) 0.0093(12) 0.0115(13) 0.0027(10) 0.0024(11) 0.0044(11)
C14 0.0193(14) 0.0179(14) 0.0122(13) 0.0065(11) 0.0066(11) 0.0063(12)
C15 0.0297(17) 0.0119(14) 0.0238(15) 0.0044(12) 0.0090(13) 0.0083(13)
C16 0.0307(17) 0.0214(16) 0.0160(15) 0.0053(12) 0.0007(13) 0.0048(13)
O8 0.0348(15) 0.0273(14) 0.0182(13) 0.0107(11) 0.0048(11) 0.0109(12)
N7 0.0190(19) 0.0172(15) 0.0166(15) 0.0069(12) 0.0068(13) 0.0084(13)
C17 0.025(3) 0.0324(19) 0.021(2) 0.0143(16) 0.0059(15) 0.0131(17)
C18 0.018(2) 0.0219(17) 0.0172(14) 0.0084(13) 0.0088(16) 0.0113(18)
C19 0.032(3) 0.0200(19) 0.0292(19) 0.0096(17) 0.011(2) 0.0059(19)
N8 0.0264(14) 0.0198(13) 0.0193(13) 0.0087(11) 0.0042(11) 0.0062(11)
C20 0.054(3) 0.038(2) 0.039(2) 0.0246(18) 0.0232(19) 0.021(2)
C21 0.035(2) 0.0248(17) 0.0249(17) 0.0054(14) 0.0035(15) -0.0001(15)
C22 0.0233(17) 0.0293(18) 0.0259(18) 0.0033(15) -0.0035(14) 0.0086(15)
O9 0.040(2) 0.021(2) 0.026(2) 0.0083(17) -0.0001(18) 0.0018(18)
O10 0.029(3) 0.010(2) 0.026(3) 0.000(2) 0.013(2) -0.004(2)
N7A 0.0190(19) 0.0172(15) 0.0166(15) 0.0069(12) 0.0068(13) 0.0084(13)
O8A 0.0348(15) 0.0273(14) 0.0182(13) 0.0107(11) 0.0048(11) 0.0109(12)
C18A 0.025(3) 0.0324(19) 0.021(2) 0.0143(16) 0.0059(15) 0.0131(17)
C17A 0.018(2) 0.0219(17) 0.0172(14) 0.0084(13) 0.0088(16) 0.0113(18)
C19A 0.032(3) 0.0200(19) 0.0292(19) 0.0096(17) 0.011(2) 0.0059(19)

loop_
_atom_type_symbol
_atom_type_description
_atom_type_scat_dispersion_real
_atom_type_scat_dispersion_imag
_atom_type_scat_source
C C 0.0181 0.0091 'International Tables Vol C Tables 4.2.6.8 and 6.1.1.4'
H H 0.0000 0.0000 'International Tables Vol C Tables 4.2.6.8 and 6.1.1.4'
Dy Dy -9.8046 9.8477 'International Tables Vol C Tables 4.2.6.8 and 6.1.1.4'
N N 0.0311 0.0180 'International Tables Vol C Tables 4.2.6.8 and 6.1.1.4'
O O 0.0492 0.0322 'International Tables Vol C Tables 4.2.6.8 and 6.1.1.4'

loop_
_geom_angle_atom_site_label_1
_geom_angle_atom_site_label_2
_geom_angle_atom_site_label_3
_geom_angle
_geom_angle_site_symmetry_1
_geom_angle_site_symmetry_3
_geom_angle_publ_flag
O3 Dy1 Dy1 37.62(5) 2_666 2_666 ?
O3 Dy1 Dy1 37.59(4) . 2_666 ?
O3 Dy1 O3 75.22(7) 2_666 . ?
O3 Dy1 O6 113.31(7) . . ?
O3 Dy1 O6 144.39(7) 2_666 . ?
O3 Dy1 O7 80.93(7) 2_666 . ?
O3 Dy1 O7 140.24(7) . . ?
O3 Dy1 N1 126.63(7) . 2_666 ?
O3 Dy1 N1 64.00(7) 2_666 2_666 ?
O3 Dy1 N3 136.91(7) . 2_666 ?
O3 Dy1 N3 124.80(7) 2_666 2_666 ?
O4 Dy1 Dy1 70.26(5) . 2_666 ?
O4 Dy1 O3 73.41(7) . . ?
O4 Dy1 O3 75.55(7) . 2_666 ?
O4 Dy1 O5 140.57(6) . 2_666 ?
O4 Dy1 O6 139.80(7) . . ?
O4 Dy1 O7 130.25(7) . . ?
O4 Dy1 N1 64.48(7) . 2_666 ?
O4 Dy1 N3 76.02(7) . 2_666 ?
O5 Dy1 Dy1 71.05(5) 2_666 2_666 ?
O5 Dy1 O3 71.48(7) 2_666 . ?
O5 Dy1 O3 78.66(7) 2_666 2_666 ?
O5 Dy1 O6 72.41(7) 2_666 . ?
O5 Dy1 O7 72.96(7) 2_666 . ?
O5 Dy1 N1 127.29(7) 2_666 2_666 ?
O5 Dy1 N3 143.33(7) 2_666 2_666 ?
O6 Dy1 Dy1 139.72(5) . 2_666 ?
O6 Dy1 N1 119.95(7) . 2_666 ?
O6 Dy1 N3 73.92(7) . 2_666 ?
O1 Dy1 Dy1 106.18(5) . 2_666 ?
O1 Dy1 O3 70.95(7) . . ?
O1 Dy1 O3 140.21(7) . 2_666 ?
O1 Dy1 O4 75.22(7) . . ?
O1 Dy1 O5 108.93(7) . 2_666 ?
O1 Dy1 O6 70.66(7) . . ?
O1 Dy1 O7 138.87(7) . . ?
O1 Dy1 N1 123.66(7) . 2_666 ?
O1 Dy1 N3 72.39(7) . 2_666 ?
O7 Dy1 Dy1 112.70(5) . 2_666 ?
O7 Dy1 O6 71.18(7) . . ?
O7 Dy1 N1 65.84(7) . 2_666 ?
O7 Dy1 N3 82.85(7) . 2_666 ?
N1 Dy1 Dy1 95.75(5) 2_666 2_666 ?
N3 Dy1 Dy1 145.20(5) 2_666 2_666 ?
N3 Dy1 N1 61.18(7) 2_666 2_666 ?
C3 O11 H11 109.5 . . ?
Dy1 O3 Dy1 104.78(7) 2_666 . ?
C7 O3 Dy1 125.53(16) . . ?
C7 O3 Dy1 124.03(16) . 2_666 ?
C10 O4 Dy1 134.95(17) . . ?
C10 O5 Dy1 133.74(18) . 2_666 ?
C14 O6 Dy1 131.90(18) . . ?
C1 O1 Dy1 136.35(17) . . ?
Dy1 O7 H7A 109.4 . . ?
Dy1 O7 H7B 109.4 . . ?
H7A O7 H7B 104.5 . . ?
N2 N1 Dy1 126.23(18) . 2_666 ?
N2 N1 C6 117.2(2) . . ?
C6 N1 Dy1 116.57(17) . 2_666 ?
N1 N2 C8 109.8(2) . . ?
C8 N3 Dy1 118.24(17) . 2_666 ?
C9 N3 Dy1 138.41(19) . 2_666 ?
C9 N3 C8 102.9(2) . . ?
C8 N4 N5 101.6(2) . . ?
N4 N5 H5 124.6 . . ?
C9 N5 N4 110.8(2) . . ?
C9 N5 H5 124.6 . . ?
C14 N6 C15 121.4(3) . . ?
C14 N6 C16 120.8(3) . . ?
C16 N6 C15 117.6(3) . . ?
O2 C1 C2 116.6(2) . . ?
O1 C1 O2 122.0(2) . . ?
O1 C1 C2 121.4(2) . . ?
C3 C2 C1 118.9(2) . . ?
C3 C2 C7 119.4(2) . . ?
C7 C2 C1 121.5(2) . . ?
O11 C3 C2 120.8(2) . . ?
O11 C3 C4 117.2(2) . . ?
C2 C3 C4 122.0(3) . . ?
C3 C4 H4 120.6 . . ?
C5 C4 C3 118.9(3) . . ?
C5 C4 H4 120.6 . . ?
C4 C5 H5A 119.6 . . ?
C4 C5 C6 120.8(3) . . ?
C6 C5 H5A 119.6 . . ?
N1 C6 C5 123.7(2) . . ?
N1 C6 C7 114.5(2) . . ?
C5 C6 C7 121.8(2) . . ?
O3 C7 C2 123.4(2) . . ?
O3 C7 C6 119.7(2) . . ?
C6 C7 C2 116.9(2) . . ?
N3 C8 N2 124.4(2) . . ?
N4 C8 N2 120.5(3) . . ?
N4 C8 N3 115.1(2) . . ?
N3 C9 N5 109.5(3) . . ?
N3 C9 H9 125.2 . . ?
N5 C9 H9 125.2 . . ?
O4 C10 O5 126.2(3) . . ?
O4 C10 C11 116.0(2) . . ?
O5 C10 C11 117.8(2) . . ?
C12 C11 C10 121.1(2) . . ?
C12 C11 C13 119.6(3) . 2_656 ?
C13 C11 C10 119.3(3) 2_656 . ?
C11 C12 H12 119.8 . . ?
C13 C12 C11 120.4(3) . . ?
C13 C12 H12 119.8 . . ?
C11 C13 H13 120.0 2_656 . ?
C12 C13 C11 120.1(3) . 2_656 ?
C12 C13 H13 120.0 . . ?
O6 C14 N6 125.2(3) . . ?
O6 C14 H14 117.4 . . ?
N6 C14 H14 117.4 . . ?
N6 C15 H15A 109.5 . . ?
N6 C15 H15B 109.5 . . ?
N6 C15 H15C 109.5 . . ?
H15A C15 H15B 109.5 . . ?
H15A C15 H15C 109.5 . . ?
H15B C15 H15C 109.5 . . ?
N6 C16 H16A 109.5 . . ?
N6 C16 H16B 109.5 . . ?
N6 C16 H16C 109.5 . . ?
H16A C16 H16B 109.5 . . ?
H16A C16 H16C 109.5 . . ?
H16B C16 H16C 109.5 . . ?
C17 N7 C19 117.6(4) . . ?
C18 N7 C17 121.0(4) . . ?
C18 N7 C19 121.4(4) . . ?
N7 C17 H17A 109.5 . . ?
N7 C17 H17B 109.5 . . ?
N7 C17 H17C 109.5 . . ?
H17A C17 H17B 109.5 . . ?
H17A C17 H17C 109.5 . . ?
H17B C17 H17C 109.5 . . ?
O8 C18 N7 125.2(5) . . ?
O8 C18 H18 117.4 . . ?
N7 C18 H18 117.4 . . ?
N7 C19 H19A 109.5 . . ?
N7 C19 H19B 109.5 . . ?
N7 C19 H19C 109.5 . . ?
H19A C19 H19B 109.5 . . ?
H19A C19 H19C 109.5 . . ?
H19B C19 H19C 109.5 . . ?
C20 N8 C21 117.9(3) . . ?
C22 N8 C20 121.1(3) . . ?
C22 N8 C21 121.0(3) . . ?
N8 C20 H20A 109.5 . . ?
N8 C20 H20B 109.5 . . ?
N8 C20 H20C 109.5 . . ?
H20A C20 H20B 109.5 . . ?
H20A C20 H20C 109.5 . . ?
H20B C20 H20C 109.5 . . ?
N8 C21 H21A 109.5 . . ?
N8 C21 H21B 109.5 . . ?
N8 C21 H21C 109.5 . . ?
H21A C21 H21B 109.5 . . ?
H21A C21 H21C 109.5 . . ?
H21B C21 H21C 109.5 . . ?
N8 C22 H22 113.9 . . ?
N8 C22 H22A 113.8 . . ?
O9 C22 N8 132.1(4) . . ?
O9 C22 H22 113.9 . . ?
O10 C22 N8 132.3(4) . . ?
O10 C22 H22A 113.8 . . ?
C18A N7A C17A 122(3) . . ?
C18A N7A C19A 118(3) . . ?
C17A N7A C19A 116(3) . . ?
N7A C18A H18A 116.5 . . ?
O8A C18A N7A 127(4) . . ?
O8A C18A H18A 116.5 . . ?
N7A C17A H17D 109.5 . . ?
N7A C17A H17E 109.5 . . ?
N7A C17A H17F 109.5 . . ?
H17D C17A H17E 109.5 . . ?
H17D C17A H17F 109.5 . . ?
H17E C17A H17F 109.5 . . ?
N7A C19A H19D 109.5 . . ?
N7A C19A H19E 109.5 . . ?
N7A C19A H19F 109.5 . . ?
H19D C19A H19E 109.5 . . ?
H19D C19A H19F 109.5 . . ?
H19E C19A H19F 109.5 . . ?

loop_
_geom_bond_atom_site_label_1
_geom_bond_atom_site_label_2
_geom_bond_distance
_geom_bond_site_symmetry_2
_geom_bond_publ_flag
Dy1 Dy1 3.7944(3) 2_666 ?
Dy1 O3 2.3958(19) . ?
Dy1 O3 2.3939(18) 2_666 ?
Dy1 O4 2.3480(19) . ?
Dy1 O5 2.3817(19) 2_666 ?
Dy1 O6 2.463(2) . ?
Dy1 O1 2.344(2) . ?
Dy1 O7 2.406(2) . ?
Dy1 N1 2.596(2) 2_666 ?
Dy1 N3 2.513(2) 2_666 ?
O11 H11 0.8400 . ?
O11 C3 1.345(3) . ?
O2 C1 1.283(3) . ?
O3 C7 1.303(3) . ?
O4 C10 1.258(3) . ?
O5 C10 1.264(3) . ?
O6 C14 1.241(4) . ?
O1 C1 1.251(4) . ?
O7 H7A 0.8500 . ?
O7 H7B 0.8506 . ?
N1 N2 1.277(3) . ?
N1 C6 1.383(4) . ?
N2 C8 1.399(4) . ?
N3 C8 1.359(4) . ?
N3 C9 1.329(4) . ?
N4 N5 1.360(4) . ?
N4 C8 1.326(4) . ?
N5 H5 0.8800 . ?
N5 C9 1.338(4) . ?
N6 C14 1.324(4) . ?
N6 C15 1.463(4) . ?
N6 C16 1.457(4) . ?
C1 C2 1.488(4) . ?
C2 C3 1.409(4) . ?
C2 C7 1.434(4) . ?
C3 C4 1.410(4) . ?
C4 H4 0.9500 . ?
C4 C5 1.370(4) . ?
C5 H5A 0.9500 . ?
C5 C6 1.408(4) . ?
C6 C7 1.428(4) . ?
C9 H9 0.9500 . ?
C10 C11 1.511(4) . ?
C11 C12 1.394(4) . ?
C11 C13 1.394(4) 2_656 ?
C12 H12 0.9500 . ?
C12 C13 1.388(4) . ?
C13 H13 0.9500 . ?
C14 H14 0.9500 . ?
C15 H15A 0.9800 . ?
C15 H15B 0.9800 . ?
C15 H15C 0.9800 . ?
C16 H16A 0.9800 . ?
C16 H16B 0.9800 . ?
C16 H16C 0.9800 . ?
O8 C18 1.234(6) . ?
N7 C17 1.450(6) . ?
N7 C18 1.341(5) . ?
N7 C19 1.453(5) . ?
C17 H17A 0.9800 . ?
C17 H17B 0.9800 . ?
C17 H17C 0.9800 . ?
C18 H18 0.9500 . ?
C19 H19A 0.9800 . ?
C19 H19B 0.9800 . ?
C19 H19C 0.9800 . ?
N8 C20 1.440(5) . ?
N8 C21 1.442(4) . ?
N8 C22 1.313(4) . ?
C20 H20A 0.9800 . ?
C20 H20B 0.9800 . ?
C20 H20C 0.9800 . ?
C21 H21A 0.9800 . ?
C21 H21B 0.9800 . ?
C21 H21C 0.9800 . ?
C22 H22 0.9500 . ?
C22 H22A 0.9500 . ?
C22 O9 1.184(5) . ?
C22 O10 1.152(6) . ?
N7A C18A 1.35(2) . ?
N7A C17A 1.45(2) . ?
N7A C19A 1.461(19) . ?
O8A C18A 1.24(2) . ?
C18A H18A 0.9500 . ?
C17A H17D 0.9800 . ?
C17A H17E 0.9800 . ?
C17A H17F 0.9800 . ?
C19A H19D 0.9800 . ?
C19A H19E 0.9800 . ?
C19A H19F 0.9800 . ?

loop_
_geom_torsion_atom_site_label_1
_geom_torsion_atom_site_label_2
_geom_torsion_atom_site_label_3
_geom_torsion_atom_site_label_4
_geom_torsion
_geom_torsion_site_symmetry_1
_geom_torsion_site_symmetry_2
_geom_torsion_site_symmetry_3
_geom_torsion_site_symmetry_4
_geom_torsion_publ_flag
Dy1 O3 C7 C2 -43.9(3) . . . . ?
Dy1 O3 C7 C2 166.75(19) 2_666 . . . ?
Dy1 O3 C7 C6 -10.9(3) 2_666 . . . ?
Dy1 O3 C7 C6 138.4(2) . . . . ?
Dy1 O4 C10 O5 -27.0(5) . . . . ?
Dy1 O4 C10 C11 152.80(19) . . . . ?
Dy1 O5 C10 O4 9.2(5) 2_666 . . . ?
Dy1 O5 C10 C11 -170.67(18) 2_666 . . . ?
Dy1 O6 C14 N6 -163.8(2) . . . . ?
Dy1 O1 C1 O2 -172.17(19) . . . . ?
Dy1 O1 C1 C2 7.6(4) . . . . ?
Dy1 N1 N2 C8 -0.8(3) 2_666 . . . ?
Dy1 N1 C6 C5 -172.3(2) 2_666 . . . ?
Dy1 N1 C6 C7 6.5(3) 2_666 . . . ?
Dy1 N3 C8 N2 -5.5(4) 2_666 . . . ?
Dy1 N3 C8 N4 173.74(19) 2_666 . . . ?
Dy1 N3 C9 N5 -171.6(2) 2_666 . . . ?
O11 C3 C4 C5 -174.7(3) . . . . ?
O2 C1 C2 C3 16.9(4) . . . . ?
O2 C1 C2 C7 -159.7(3) . . . . ?
O4 C10 C11 C12 160.2(3) . . . . ?
O4 C10 C11 C13 -20.5(4) . . . 2_656 ?
O5 C10 C11 C12 -19.9(4) . . . . ?
O5 C10 C11 C13 159.3(3) . . . 2_656 ?
O1 C1 C2 C3 -162.9(3) . . . . ?
O1 C1 C2 C7 20.6(4) . . . . ?
N1 N2 C8 N3 4.1(4) . . . . ?
N1 N2 C8 N4 -175.1(3) . . . . ?
N1 C6 C7 O3 2.0(4) . . . . ?
N1 C6 C7 C2 -175.8(2) . . . . ?
N2 N1 C6 C5 7.5(4) . . . . ?
N2 N1 C6 C7 -173.7(2) . . . . ?
N4 N5 C9 N3 -0.4(3) . . . . ?
N5 N4 C8 N2 179.3(3) . . . . ?
N5 N4 C8 N3 0.0(3) . . . . ?
C1 C2 C3 O11 -2.0(4) . . . . ?
C1 C2 C3 C4 178.9(3) . . . . ?
C1 C2 C7 O3 -0.5(4) . . . . ?
C1 C2 C7 C6 177.2(2) . . . . ?
C2 C3 C4 C5 4.4(4) . . . . ?
C3 C2 C7 O3 -177.1(2) . . . . ?
C3 C2 C7 C6 0.7(4) . . . . ?
C3 C4 C5 C6 -0.7(4) . . . . ?
C4 C5 C6 N1 175.7(3) . . . . ?
C4 C5 C6 C7 -3.1(4) . . . . ?
C5 C6 C7 O3 -179.2(3) . . . . ?
C5 C6 C7 C2 3.0(4) . . . . ?
C6 N1 N2 C8 179.4(2) . . . . ?
C7 C2 C3 O11 174.6(2) . . . . ?
C7 C2 C3 C4 -4.4(4) . . . . ?
C8 N3 C9 N5 0.4(3) . . . . ?
C8 N4 N5 C9 0.2(3) . . . . ?
C9 N3 C8 N2 -179.5(3) . . . . ?
C9 N3 C8 N4 -0.3(3) . . . . ?
C10 C11 C12 C13 178.9(3) . . . . ?
C11 C12 C13 C11 0.4(5) . . . 2_656 ?
C13 C11 C12 C13 -0.4(5) 2_656 . . . ?
C15 N6 C14 O6 175.5(3) . . . . ?
C16 N6 C14 O6 1.5(5) . . . . ?
C17 N7 C18 O8 179.0(9) . . . . ?
C19 N7 C18 O8 -2.3(8) . . . . ?
C20 N8 C22 O9 4.3(7) . . . . ?
C20 N8 C22 O10 -176.7(6) . . . . ?
C21 N8 C22 O9 -178.2(5) . . . . ?
C21 N8 C22 O10 0.8(8) . . . . ?
C17A N7A C18A O8A -180(13) . . . . ?
C19A N7A C18A O8A -21(22) . . . . ?
